data_4060065
loop_
_publ_author_name
'Carsten Cornelissen'
'Gerhard Erker'
'Gerald Kehr'
'Roland Fr\"ohlich'

_publ_section_title
;
 Chemistry of Metal-Metal-Bonded Early-Late Heterobimetallics:
 Cooperative Reactions of Functional Groups at a Persistent
 Organometallic Zr-Rh Framework
;
_journal_name_full Organometallics
_journal_page_first 214
_journal_page_last 225
_journal_paper_doi 10.1021/om049346z
_journal_volume 24
_journal_year 2005
_chemical_formula_sum 'C44 H63 O2 P2 Rh Zr'
_chemical_formula_weight 880.01
_chemical_name_systematic
; 
 ? 
;
_space_group_IT_number 15
_symmetry_cell_setting monoclinic
_symmetry_space_group_name_Hall '-C 2yc'
_symmetry_space_group_name_H-M 'C 1 2/c 1'
_atom_sites_solution_hydrogens geom
_atom_sites_solution_primary direct
_atom_sites_solution_secondary difmap
_audit_creation_method SHELXL-97
_cell_angle_alpha 90.00
_cell_angle_beta 130.74(1)
_cell_angle_gamma 90.00
_cell_formula_units_Z 8
_cell_length_a 33.117(1)
_cell_length_b 15.246(1)
_cell_length_c 21.888(1)
_cell_measurement_temperature 198(2)
_cell_volume 8373.3(7)
_computing_cell_refinement 'Collect (Nonius B.V., 1998)'
_computing_data_collection 'Collect (Nonius B.V., 1998)'
_computing_data_reduction 'Denzo-SMN (Otwinowski & Minor, 1997)'
_computing_molecular_graphics 'Diamond (Brandenburg, 1997)'
_computing_publication_material 'SHELXL-97 (Sheldrick, 1997)'
_computing_structure_refinement 'SHELXL-97 (Sheldrick, 1997)'
_computing_structure_solution 'SHELXS-97 (Sheldrick, 1990)'
_diffrn_ambient_temperature 198(2)
_diffrn_measured_fraction_theta_full 0.996
_diffrn_measured_fraction_theta_max 0.996
_diffrn_measurement_device_type 'Nonius KappaCCD'
_diffrn_measurement_method '\w and \f scans'
_diffrn_radiation_monochromator graphite
_diffrn_radiation_source 'rotating anode Nonius FR591'
_diffrn_radiation_type MoK\a
_diffrn_radiation_wavelength 0.71073
_diffrn_reflns_av_R_equivalents 0.0580
_diffrn_reflns_av_sigmaI/netI 0.0781
_diffrn_reflns_limit_h_max 43
_diffrn_reflns_limit_h_min -31
_diffrn_reflns_limit_k_max 20
_diffrn_reflns_limit_k_min -16
_diffrn_reflns_limit_l_max 28
_diffrn_reflns_limit_l_min -28
_diffrn_reflns_number 27335
_diffrn_reflns_theta_full 27.86
_diffrn_reflns_theta_max 27.86
_diffrn_reflns_theta_min 1.56
_exptl_absorpt_coefficient_mu 0.754
_exptl_absorpt_correction_T_max 0.9284
_exptl_absorpt_correction_T_min 0.8339
_exptl_absorpt_correction_type empirical
_exptl_absorpt_process_details 'SORRTAV (Blessing, 1995 & 1997)'
_exptl_crystal_colour red
_exptl_crystal_density_diffrn 1.396
_exptl_crystal_density_method 'not measured'
_exptl_crystal_description plate
_exptl_crystal_F_000 3664
_exptl_crystal_size_max 0.25
_exptl_crystal_size_mid 0.20
_exptl_crystal_size_min 0.10
_refine_diff_density_max 1.198
_refine_diff_density_min -0.655
_refine_diff_density_rms 0.104
_refine_ls_extinction_method none
_refine_ls_goodness_of_fit_ref 1.035
_refine_ls_hydrogen_treatment riding
_refine_ls_matrix_type full
_refine_ls_number_parameters 420
_refine_ls_number_reflns 9924
_refine_ls_number_restraints 9
_refine_ls_restrained_S_all 1.050
_refine_ls_R_factor_all 0.0918
_refine_ls_R_factor_gt 0.0497
_refine_ls_shift/su_max 0.001
_refine_ls_shift/su_mean 0.000
_refine_ls_structure_factor_coef Fsqd
_refine_ls_weighting_details 'calc w=1/[\s^2^(Fo^2^)+(0.0470P)^2^+15.9142P] where P=(Fo^2^+2Fc^2^)/3'
_refine_ls_weighting_scheme calc
_refine_ls_wR_factor_gt 0.1037
_refine_ls_wR_factor_ref 0.1177
_reflns_number_gt 6656
_reflns_number_total 9924
_reflns_threshold_expression >2sigma(I)
_cod_original_sg_symbol_H-M C2/c
_cod_database_code 4060065

loop_
_symmetry_equiv_pos_as_xyz
'x, y, z'
'-x, y, -z+1/2'
'x+1/2, y+1/2, z'
'-x+1/2, y+1/2, -z+1/2'
'-x, -y, -z'
'x, -y, z-1/2'
'-x+1/2, -y+1/2, -z'
'x+1/2, -y+1/2, z-1/2'

loop_
_atom_site_label
_atom_site_type_symbol
_atom_site_fract_x
_atom_site_fract_y
_atom_site_fract_z
_atom_site_U_iso_or_equiv
_atom_site_adp_type
_atom_site_occupancy
_atom_site_symmetry_multiplicity
_atom_site_calc_flag
_atom_site_refinement_flags
_atom_site_disorder_assembly
_atom_site_disorder_group
Rh Rh 0.234515(11) 0.735043(19) 0.704571(18) 0.02608(9) Uani 1 1 d . . .
Zr Zr 0.271936(14) 0.82419(2) 0.85000(2) 0.02571(10) Uani 1 1 d . . .
P1 P 0.15757(4) 0.80998(6) 0.65851(6) 0.0258(2) Uani 1 1 d . . .
P2 P 0.31127(4) 0.80357(7) 0.74437(6) 0.0282(2) Uani 1 1 d . . .
C1 C 0.29185(19) 0.7193(3) 0.9424(3) 0.0470(11) Uani 1 1 d . . .
H1A H 0.3046 0.7481 0.9923 0.071 Uiso 1 1 calc R . .
H1B H 0.3196 0.6801 0.9541 0.071 Uiso 1 1 calc R . .
H1C H 0.2598 0.6851 0.9200 0.071 Uiso 1 1 calc R . .
C2 C 0.25391(16) 0.6424(3) 0.7750(3) 0.0352(10) Uani 1 1 d . . .
O2 O 0.26505(15) 0.5781(2) 0.8108(2) 0.0622(10) Uani 1 1 d . . .
C3 C 0.20821(17) 0.6859(3) 0.6042(3) 0.0393(10) Uani 1 1 d . . .
O3 O 0.19191(15) 0.6564(2) 0.5437(2) 0.0656(10) Uani 1 1 d . . .
C11 C 0.17536(14) 0.8599(2) 0.7480(2) 0.0279(8) Uani 1 1 d . . .
C12 C 0.20372(15) 0.9405(2) 0.7822(2) 0.0317(9) Uani 1 1 d . . .
H12 H 0.2072 0.9844 0.7551 0.038 Uiso 1 1 calc R . .
C13 C 0.22564(16) 0.9436(3) 0.8632(3) 0.0397(10) Uani 1 1 d . . .
H13 H 0.2462 0.9905 0.8998 0.048 Uiso 1 1 calc R . .
C14 C 0.21223(17) 0.8669(3) 0.8806(3) 0.0421(11) Uani 1 1 d . . .
H14 H 0.2218 0.8522 0.9307 0.051 Uiso 1 1 calc R . .
C15 C 0.18190(16) 0.8146(3) 0.8104(2) 0.0363(10) Uani 1 1 d . . .
H15 H 0.1681 0.7581 0.8058 0.044 Uiso 1 1 calc R . .
C16 C 0.34265(15) 0.8507(3) 0.8421(2) 0.0298(9) Uani 1 1 d . . .
C17 C 0.36719(15) 0.8013(3) 0.9139(2) 0.0337(9) Uani 1 1 d . . .
H17 H 0.3796 0.7426 0.9227 0.040 Uiso 1 1 calc R . .
C18 C 0.36999(16) 0.8533(3) 0.9695(2) 0.0388(10) Uani 1 1 d . . .
H18 H 0.3851 0.8362 1.0224 0.047 Uiso 1 1 calc R . .
C19 C 0.34680(16) 0.9344(3) 0.9338(3) 0.0401(10) Uani 1 1 d . . .
H19 H 0.3433 0.9820 0.9581 0.048 Uiso 1 1 calc R . .
C20 C 0.32941(16) 0.9333(3) 0.8552(2) 0.0338(9) Uani 1 1 d . . .
H20 H 0.3118 0.9801 0.8174 0.041 Uiso 1 1 calc R . .
C21 C 0.13512(17) 0.9068(3) 0.5919(2) 0.0366(10) Uani 1 1 d . . .
H21 H 0.1671 0.9458 0.6202 0.044 Uiso 1 1 calc R . .
C22 C 0.1196(2) 0.8851(3) 0.5110(3) 0.0546(13) Uani 1 1 d . . .
H22A H 0.1492 0.8531 0.5203 0.066 Uiso 1 1 calc R . .
H22B H 0.0880 0.8463 0.4799 0.066 Uiso 1 1 calc R . .
C23 C 0.1071(2) 0.9677(4) 0.4622(3) 0.0688(16) Uani 1 1 d . . .
H23A H 0.1403 1.0018 0.4892 0.083 Uiso 1 1 calc R . .
H23B H 0.0938 0.9507 0.4081 0.083 Uiso 1 1 calc R . .
C24 C 0.0662(2) 1.0249(4) 0.4527(3) 0.0678(16) Uani 1 1 d . . .
H24A H 0.0621 1.0801 0.4254 0.081 Uiso 1 1 calc R . .
H24B H 0.0313 0.9944 0.4181 0.081 Uiso 1 1 calc R . .
C25 C 0.0813(2) 1.0460(3) 0.5318(3) 0.0604(14) Uani 1 1 d . . .
H25A H 0.0523 1.0799 0.5226 0.073 Uiso 1 1 calc R . .
H25B H 0.1138 1.0828 0.5638 0.073 Uiso 1 1 calc R . .
C26 C 0.09164(18) 0.9632(3) 0.5787(3) 0.0416(11) Uani 1 1 d . . .
H26A H 0.0583 0.9288 0.5489 0.050 Uiso 1 1 calc R . .
H26B H 0.1028 0.9794 0.6316 0.050 Uiso 1 1 calc R . .
C31 C 0.09519(17) 0.7462(3) 0.6105(3) 0.0445(11) Uani 1 1 d . . .
H31 H 0.0731 0.7637 0.5526 0.053 Uiso 1 1 calc R . .
C32 C 0.06012(17) 0.7726(3) 0.6278(3) 0.0490(12) Uani 1 1 d . . .
H32A H 0.0800 0.7643 0.6861 0.059 Uiso 1 1 calc R . .
H32B H 0.0519 0.8359 0.6159 0.059 Uiso 1 1 calc R . .
C33 C 0.00898(19) 0.7231(4) 0.5812(3) 0.0616(15) Uani 1 1 d . . .
H33A H -0.0069 0.7336 0.6063 0.074 Uiso 1 1 calc R . .
H33B H -0.0159 0.7473 0.5259 0.074 Uiso 1 1 calc R . .
C34 C 0.0130(2) 0.6300(4) 0.5759(5) 0.090(2) Uani 1 1 d . . .
H34A H -0.0233 0.6067 0.5329 0.108 Uiso 1 1 calc R . .
H34B H 0.0263 0.6031 0.6273 0.108 Uiso 1 1 calc R . .
C35 C 0.04816(19) 0.6005(3) 0.5590(4) 0.0631(15) Uani 1 1 d . . .
H35A H 0.0285 0.6070 0.5006 0.076 Uiso 1 1 calc R . .
H35B H 0.0565 0.5375 0.5726 0.076 Uiso 1 1 calc R . .
C36 C 0.0998(2) 0.6517(3) 0.6061(4) 0.0734(18) Uani 1 1 d . . .
H36A H 0.1248 0.6283 0.6617 0.088 Uiso 1 1 calc R . .
H36B H 0.1159 0.6411 0.5813 0.088 Uiso 1 1 calc R . .
C41 C 0.30550(16) 0.8998(3) 0.6877(2) 0.0357(10) Uani 1 1 d . . .
H41 H 0.2829 0.9425 0.6883 0.043 Uiso 1 1 calc R . .
C42 C 0.35648(18) 0.9503(3) 0.7223(3) 0.0508(12) Uani 1 1 d . . .
H42A H 0.3796 0.9135 0.7189 0.061 Uiso 1 1 calc R . .
H42B H 0.3763 0.9636 0.7799 0.061 Uiso 1 1 calc R . .
C43 C 0.3432(2) 1.0361(3) 0.6758(3) 0.0610(15) Uani 1 1 d . . .
H43A H 0.3218 1.0744 0.6819 0.073 Uiso 1 1 calc R . .
H43B H 0.3765 1.0673 0.6984 0.073 Uiso 1 1 calc R . .
C44 C 0.3117(2) 1.0171(4) 0.5863(3) 0.0632(15) Uani 1 1 d . . .
H44A H 0.3019 1.0730 0.5566 0.076 Uiso 1 1 calc R . .
H44B H 0.3342 0.9832 0.5798 0.076 Uiso 1 1 calc R . .
C45 C 0.2618(2) 0.9656(3) 0.5516(3) 0.0641(15) Uani 1 1 d . . .
H45A H 0.2429 0.9517 0.4944 0.077 Uiso 1 1 calc R . .
H45B H 0.2379 1.0021 0.5534 0.077 Uiso 1 1 calc R . .
C46 C 0.2743(2) 0.8802(3) 0.5979(3) 0.0524(13) Uani 1 1 d . . .
H46A H 0.2957 0.8413 0.5923 0.063 Uiso 1 1 calc R . .
H46B H 0.2407 0.8496 0.5749 0.063 Uiso 1 1 calc R . .
C51 C 0.36279(17) 0.7271(3) 0.7650(3) 0.0491(12) Uani 1 1 d . . .
H51 H 0.3640 0.6814 0.7988 0.059 Uiso 1 1 calc R . .
C52 C 0.3432(2) 0.6739(3) 0.6907(3) 0.0564(13) Uani 1 1 d . . .
H52A H 0.3080 0.6480 0.6656 0.068 Uiso 1 1 calc R . .
H52B H 0.3387 0.7134 0.6507 0.068 Uiso 1 1 calc R . .
C53 C 0.3822(2) 0.6006(4) 0.7126(5) 0.095(2) Uani 1 1 d . . .
H53A H 0.3782 0.5526 0.7388 0.114 Uiso 1 1 calc R . .
H53B H 0.3722 0.5769 0.6622 0.114 Uiso 1 1 calc R . .
C54 C 0.4381(3) 0.6264(5) 0.7658(4) 0.101(2) Uani 1 1 d . . .
H54A H 0.4440 0.6644 0.7356 0.121 Uiso 1 1 calc R . .
H54B H 0.4604 0.5734 0.7829 0.121 Uiso 1 1 calc R . .
C55 C 0.4552(2) 0.6739(5) 0.8384(4) 0.092(2) Uani 1 1 d . . .
H55A H 0.4924 0.6941 0.8697 0.111 Uiso 1 1 calc R . .
H55B H 0.4545 0.6330 0.8728 0.111 Uiso 1 1 calc R . .
C56 C 0.4192(2) 0.7545(4) 0.8175(4) 0.0804(19) Uani 1 1 d . . .
H56A H 0.4300 0.7805 0.8678 0.096 Uiso 1 1 calc R . .
H56B H 0.4236 0.7996 0.7898 0.096 Uiso 1 1 calc R . .
C61 C -0.0158(3) 1.1249(4) 0.2400(7) 0.077(4) Uiso 0.50 1 d PGD A 1
H61 H -0.0079 1.0641 0.2506 0.092 Uiso 0.50 1 calc PR A 1
C62 C -0.0684(3) 1.1532(6) 0.1920(7) 0.124(12) Uiso 0.50 1 d PGD A 1
H62 H -0.0963 1.1119 0.1697 0.149 Uiso 0.50 1 calc PR A 1
C63 C -0.0801(3) 1.2422(6) 0.1765(5) 0.080(4) Uiso 0.50 1 d PGD A 1
H63 H -0.1160 1.2616 0.1437 0.096 Uiso 0.50 1 calc PR A 1
C64 C -0.0392(4) 1.3027(4) 0.2091(7) 0.109(5) Uiso 0.50 1 d PGD . 1
H64 H -0.0472 1.3635 0.1985 0.131 Uiso 0.50 1 calc PR A 1
C65 C 0.0133(3) 1.2744(5) 0.2571(7) 0.103(5) Uiso 0.50 1 d PGD A 1
H65 H 0.0413 1.3157 0.2793 0.124 Uiso 0.50 1 calc PR A 1
C66 C 0.0250(2) 1.1854(6) 0.2726(5) 0.062(3) Uiso 0.50 1 d PGD . 1
C67 C 0.0803(8) 1.1652(12) 0.3211(11) 0.103(8) Uiso 0.50 1 d PD B 1
H67A H 0.0968 1.1638 0.3780 0.155 Uiso 0.50 1 calc PR B 1
H67B H 0.0977 1.2101 0.3132 0.155 Uiso 0.50 1 calc PR B 1
H67C H 0.0843 1.1078 0.3055 0.155 Uiso 0.50 1 calc PR B 1
C71 C -0.0126(5) 0.5324(6) 0.2627(7) 0.149(7) Uiso 0.50 1 d PGD C 1
H71 H -0.0355 0.4831 0.2359 0.179 Uiso 0.50 1 calc PR C 1
C72 C 0.0263(5) 0.5332(7) 0.3463(7) 0.179(9) Uiso 0.50 1 d PGD C 1
H72 H 0.0300 0.4845 0.3767 0.215 Uiso 0.50 1 calc PR C 1
C73 C 0.0597(4) 0.6053(8) 0.3855(6) 0.104(6) Uiso 0.50 1 d PGD C 1
H73 H 0.0863 0.6059 0.4426 0.125 Uiso 0.50 1 calc PR C 1
C74 C 0.0543(4) 0.6766(7) 0.3410(7) 0.135(7) Uiso 0.50 1 d PGD C 1
H74 H 0.0771 0.7259 0.3678 0.162 Uiso 0.50 1 calc PR C 1
C75 C 0.0154(4) 0.6758(6) 0.2574(7) 0.110(5) Uiso 0.50 1 d PGD C 1
H75 H 0.0116 0.7245 0.2270 0.132 Uiso 0.50 1 calc PR C 1
C76 C -0.0181(4) 0.6037(7) 0.2182(6) 0.115(6) Uiso 0.50 1 d PGD C 1
C77 C -0.0540(6) 0.5841(14) 0.1123(6) 0.28(2) Uiso 0.50 1 d PGD C 1
H77A H -0.0721 0.6380 0.0817 0.415 Uiso 0.50 1 calc PR C 1
H77B H -0.0805 0.5376 0.0926 0.415 Uiso 0.50 1 calc PR C 1
H77C H -0.0289 0.5659 0.1052 0.415 Uiso 0.50 1 calc PR C 1

loop_
_atom_site_aniso_label
_atom_site_aniso_U_11
_atom_site_aniso_U_22
_atom_site_aniso_U_33
_atom_site_aniso_U_23
_atom_site_aniso_U_13
_atom_site_aniso_U_12
Rh 0.02277(16) 0.02690(16) 0.02633(17) -0.00381(13) 0.01504(14) -0.00105(12)
Zr 0.02373(19) 0.0279(2) 0.02177(19) -0.00135(15) 0.01323(17) -0.00149(15)
P1 0.0217(5) 0.0279(5) 0.0236(5) -0.0026(4) 0.0129(4) 0.0001(4)
P2 0.0245(5) 0.0327(5) 0.0271(5) -0.0006(4) 0.0167(5) -0.0014(4)
C1 0.051(3) 0.047(3) 0.039(3) 0.002(2) 0.028(2) -0.003(2)
C2 0.037(2) 0.031(2) 0.037(2) -0.006(2) 0.024(2) -0.0017(18)
O2 0.094(3) 0.0300(18) 0.062(2) 0.0060(17) 0.051(2) 0.0076(17)
C3 0.035(2) 0.043(3) 0.038(3) -0.009(2) 0.023(2) -0.0004(19)
O3 0.068(2) 0.083(3) 0.043(2) -0.0283(19) 0.035(2) -0.008(2)
C11 0.0206(19) 0.035(2) 0.022(2) -0.0013(17) 0.0111(17) 0.0029(16)
C12 0.028(2) 0.029(2) 0.032(2) -0.0065(17) 0.0169(19) 0.0013(16)
C13 0.035(2) 0.045(3) 0.033(2) -0.011(2) 0.020(2) 0.0041(19)
C14 0.035(2) 0.068(3) 0.028(2) -0.002(2) 0.022(2) 0.004(2)
C15 0.026(2) 0.053(3) 0.032(2) -0.003(2) 0.020(2) -0.0051(18)
C16 0.023(2) 0.037(2) 0.028(2) -0.0003(18) 0.0158(18) -0.0022(16)
C17 0.022(2) 0.040(2) 0.029(2) 0.0021(18) 0.0125(18) -0.0006(17)
C18 0.026(2) 0.056(3) 0.024(2) -0.006(2) 0.0120(19) -0.0071(19)
C19 0.034(2) 0.045(3) 0.039(2) -0.018(2) 0.023(2) -0.0133(19)
C20 0.031(2) 0.032(2) 0.036(2) -0.0051(18) 0.021(2) -0.0083(17)
C21 0.036(2) 0.038(2) 0.031(2) 0.0020(19) 0.020(2) 0.0015(18)
C22 0.069(4) 0.061(3) 0.043(3) 0.012(2) 0.041(3) 0.021(3)
C23 0.091(4) 0.076(4) 0.055(3) 0.030(3) 0.054(3) 0.027(3)
C24 0.078(4) 0.065(4) 0.055(3) 0.025(3) 0.041(3) 0.019(3)
C25 0.068(4) 0.045(3) 0.057(3) 0.015(3) 0.036(3) 0.022(3)
C26 0.043(3) 0.040(2) 0.039(3) 0.004(2) 0.025(2) 0.011(2)
C31 0.035(2) 0.045(3) 0.052(3) -0.018(2) 0.028(2) -0.0111(19)
C32 0.035(3) 0.054(3) 0.062(3) -0.007(2) 0.034(3) -0.004(2)
C33 0.040(3) 0.081(4) 0.066(4) -0.023(3) 0.035(3) -0.017(3)
C34 0.048(3) 0.067(4) 0.153(7) -0.009(4) 0.064(4) -0.016(3)
C35 0.040(3) 0.049(3) 0.078(4) -0.018(3) 0.029(3) -0.018(2)
C36 0.047(3) 0.045(3) 0.128(5) -0.027(3) 0.057(4) -0.013(2)
C41 0.033(2) 0.043(2) 0.028(2) 0.0048(19) 0.019(2) -0.0033(18)
C42 0.045(3) 0.058(3) 0.039(3) 0.002(2) 0.023(2) -0.017(2)
C43 0.066(4) 0.055(3) 0.057(3) 0.007(3) 0.038(3) -0.019(3)
C44 0.073(4) 0.066(4) 0.054(3) 0.017(3) 0.043(3) -0.005(3)
C45 0.067(4) 0.075(4) 0.034(3) 0.013(3) 0.026(3) -0.012(3)
C46 0.055(3) 0.062(3) 0.029(2) 0.001(2) 0.022(2) -0.014(2)
C51 0.033(2) 0.056(3) 0.058(3) -0.012(2) 0.030(2) 0.001(2)
C52 0.053(3) 0.065(3) 0.060(3) -0.008(3) 0.040(3) 0.006(3)
C53 0.074(5) 0.097(5) 0.145(7) -0.057(5) 0.085(5) -0.020(4)
C54 0.082(5) 0.129(6) 0.095(5) 0.011(5) 0.060(5) 0.052(5)
C55 0.056(4) 0.141(6) 0.073(4) 0.020(4) 0.039(4) 0.052(4)
C56 0.042(3) 0.108(5) 0.067(4) -0.014(4) 0.026(3) 0.011(3)

loop_
_atom_type_symbol
_atom_type_description
_atom_type_scat_dispersion_real
_atom_type_scat_dispersion_imag
_atom_type_scat_source
C C 0.0033 0.0016 'International Tables Vol C Tables 4.2.6.8 and 6.1.1.4'
H H 0.0000 0.0000 'International Tables Vol C Tables 4.2.6.8 and 6.1.1.4'
O O 0.0106 0.0060 'International Tables Vol C Tables 4.2.6.8 and 6.1.1.4'
P P 0.1023 0.0942 'International Tables Vol C Tables 4.2.6.8 and 6.1.1.4'
Zr Zr -2.9673 0.5597 'International Tables Vol C Tables 4.2.6.8 and 6.1.1.4'
Rh Rh -1.1178 0.9187 'International Tables Vol C Tables 4.2.6.8 and 6.1.1.4'

loop_
_geom_angle_atom_site_label_1
_geom_angle_atom_site_label_2
_geom_angle_atom_site_label_3
_geom_angle
_geom_angle_site_symmetry_1
_geom_angle_site_symmetry_3
C2 Rh C3 107.78(18) . .
C2 Rh P2 109.09(13) . .
C3 Rh P2 99.98(13) . .
C2 Rh P1 114.60(13) . .
C3 Rh P1 98.36(13) . .
P2 Rh P1 123.97(4) . .
C2 Rh Zr 77.15(12) . .
C3 Rh Zr 175.05(13) . .
P2 Rh Zr 78.37(3) . .
P1 Rh Zr 78.95(3) . .
C1 Zr C12 130.60(16) . .
C1 Zr C20 130.79(15) . .
C12 Zr C20 85.36(14) . .
C1 Zr C11 113.70(15) . .
C12 Zr C11 33.46(12) . .
C20 Zr C11 113.21(13) . .
C1 Zr C16 115.38(15) . .
C12 Zr C16 112.04(13) . .
C20 Zr C16 33.33(13) . .
C11 Zr C16 128.22(13) . .
C1 Zr C17 83.03(15) . .
C12 Zr C17 139.66(14) . .
C20 Zr C17 54.36(14) . .
C11 Zr C17 160.90(13) . .
C16 Zr C17 33.15(13) . .
C1 Zr C15 81.83(16) . .
C12 Zr C15 54.41(14) . .
C20 Zr C15 139.50(14) . .
C11 Zr C15 32.90(13) . .
C16 Zr C15 160.91(13) . .
C17 Zr C15 164.81(14) . .
C1 Zr C13 104.32(16) . .
C12 Zr C13 32.94(13) . .
C20 Zr C13 90.92(14) . .
C11 Zr C13 54.66(13) . .
C16 Zr C13 124.18(14) . .
C17 Zr C13 132.60(14) . .
C15 Zr C13 53.52(14) . .
C1 Zr C19 103.90(16) . .
C12 Zr C19 92.19(14) . .
C20 Zr C19 32.78(13) . .
C11 Zr C19 125.64(14) . .
C16 Zr C19 54.68(13) . .
C17 Zr C19 53.59(14) . .
C15 Zr C19 132.12(14) . .
C13 Zr C19 79.53(14) . .
C1 Zr C18 77.15(16) . .
C12 Zr C18 123.09(14) . .
C20 Zr C18 53.77(14) . .
C11 Zr C18 155.97(14) . .
C16 Zr C18 54.36(13) . .
C17 Zr C18 32.26(13) . .
C15 Zr C18 142.72(13) . .
C13 Zr C18 102.69(14) . .
C19 Zr C18 31.89(14) . .
C1 Zr C14 76.96(16) . .
C12 Zr C14 53.97(14) . .
C20 Zr C14 121.39(14) . .
C11 Zr C14 54.31(13) . .
C16 Zr C14 154.36(14) . .
C17 Zr C14 143.01(14) . .
C15 Zr C14 32.34(13) . .
C13 Zr C14 31.82(14) . .
C19 Zr C14 101.60(14) . .
C18 Zr C14 111.89(14) . .
C1 Zr Rh 108.08(12) . .
C12 Zr Rh 96.28(9) . .
C20 Zr Rh 97.54(9) . .
C11 Zr Rh 74.88(9) . .
C16 Zr Rh 75.33(9) . .
C17 Zr Rh 91.59(10) . .
C15 Zr Rh 91.93(9) . .
C13 Zr Rh 127.68(10) . .
C19 Zr Rh 128.56(10) . .
C18 Zr Rh 123.72(10) . .
C14 Zr Rh 124.04(10) . .
C11 P1 C21 101.34(18) . .
C11 P1 C31 106.78(19) . .
C21 P1 C31 104.1(2) . .
C11 P1 Rh 104.27(12) . .
C21 P1 Rh 119.53(14) . .
C31 P1 Rh 118.84(14) . .
C16 P2 C41 101.93(18) . .
C16 P2 C51 103.5(2) . .
C41 P2 C51 109.6(2) . .
C16 P2 Rh 105.37(13) . .
C41 P2 Rh 119.70(14) . .
C51 P2 Rh 114.44(16) . .
O2 C2 Rh 170.8(4) . .
O3 C3 Rh 179.3(4) . .
C15 C11 C12 106.3(3) . .
C15 C11 P1 125.3(3) . .
C12 C11 P1 124.7(3) . .
C15 C11 Zr 74.3(2) . .
C12 C11 Zr 72.4(2) . .
P1 C11 Zr 101.47(16) . .
C13 C12 C11 108.1(4) . .
C13 C12 Zr 75.5(2) . .
C11 C12 Zr 74.2(2) . .
C14 C13 C12 108.7(4) . .
C14 C13 Zr 75.5(2) . .
C12 C13 Zr 71.5(2) . .
C13 C14 C15 107.8(4) . .
C13 C14 Zr 72.7(2) . .
C15 C14 Zr 72.2(2) . .
C14 C15 C11 109.1(4) . .
C14 C15 Zr 75.5(2) . .
C11 C15 Zr 72.8(2) . .
C20 C16 C17 105.9(3) . .
C20 C16 P2 125.1(3) . .
C17 C16 P2 124.6(3) . .
C20 C16 Zr 72.7(2) . .
C17 C16 Zr 73.9(2) . .
P2 C16 Zr 100.21(16) . .
C18 C17 C16 109.0(4) . .
C18 C17 Zr 75.6(2) . .
C16 C17 Zr 72.9(2) . .
C19 C18 C17 108.3(4) . .
C19 C18 Zr 73.3(2) . .
C17 C18 Zr 72.1(2) . .
C18 C19 C20 108.0(4) . .
C18 C19 Zr 74.8(2) . .
C20 C19 Zr 71.4(2) . .
C19 C20 C16 108.8(4) . .
C19 C20 Zr 75.8(2) . .
C16 C20 Zr 74.0(2) . .
C22 C21 C26 109.9(3) . .
C22 C21 P1 113.5(3) . .
C26 C21 P1 116.1(3) . .
C23 C22 C21 111.5(4) . .
C24 C23 C22 112.5(4) . .
C25 C24 C23 112.0(4) . .
C24 C25 C26 111.4(4) . .
C25 C26 C21 111.2(4) . .
C36 C31 C32 114.6(4) . .
C36 C31 P1 115.2(3) . .
C32 C31 P1 118.3(3) . .
C33 C32 C31 114.4(4) . .
C34 C33 C32 115.6(5) . .
C33 C34 C35 116.2(5) . .
C34 C35 C36 113.0(5) . .
C31 C36 C35 115.7(4) . .
C42 C41 C46 109.5(4) . .
C42 C41 P2 118.0(3) . .
C46 C41 P2 113.1(3) . .
C41 C42 C43 110.7(4) . .
C44 C43 C42 110.4(4) . .
C45 C44 C43 110.4(4) . .
C44 C45 C46 112.0(4) . .
C45 C46 C41 110.3(4) . .
C56 C51 C52 115.0(4) . .
C56 C51 P2 120.3(4) . .
C52 C51 P2 112.8(3) . .
C53 C52 C51 111.6(5) . .
C54 C53 C52 115.2(5) . .
C53 C54 C55 112.8(6) . .
C54 C55 C56 112.8(5) . .
C51 C56 C55 110.0(5) . .
C62 C61 C66 120.0 . .
C63 C62 C61 120.0 . .
C64 C63 C62 120.0 . .
C65 C64 C63 120.0 . .
C65 C64 C64 19.2(3) . 2
C63 C64 C64 136.9(2) . 2
C64 C65 C66 120.0 . .
C61 C66 C62 79.2(7) 2 2
C61 C66 C66 76.4(9) 2 2
C62 C66 C66 155.6(4) 2 2
C61 C66 C65 152.6(11) 2 .
C62 C66 C65 125.4(3) 2 .
C66 C66 C65 78.13(5) 2 .
C61 C66 C61 35.9(10) 2 .
C62 C66 C61 114.3(3) 2 .
C66 C66 C61 41.88(7) 2 .
C65 C66 C61 120.0 . .
C61 C66 C67 91.0(11) 2 .
C62 C66 C67 11.9(10) 2 .
C66 C66 C67 167.4(10) 2 .
C65 C66 C67 114.2(10) . .
C61 C66 C67 125.8(10) . .
C61 C66 C63 135.5(11) 2 2
C62 C66 C63 56.3(5) 2 2
C66 C66 C63 147.9(3) 2 2
C65 C66 C63 70.0(3) . 2
C61 C66 C63 169.2(6) . 2
C67 C66 C63 44.6(10) . 2
C61 C66 C65 130.8(11) 2 2
C62 C66 C65 149.8(6) 2 2
C66 C66 C65 54.4(4) 2 2
C65 C66 C65 25.1(5) . 2
C61 C66 C65 95.8(5) . 2
C67 C66 C65 138.1(10) . 2
C63 C66 C65 93.5(2) 2 2
C61 C66 C64 176.8(14) 2 2
C62 C66 C64 103.3(7) 2 2
C66 C66 C64 101.0(6) 2 2
C65 C66 C64 24.3(6) . 2
C61 C66 C64 142.0(6) . 2
C67 C66 C64 91.6(9) . 2
C63 C66 C64 47.0(4) 2 2
C65 C66 C64 46.56(17) 2 2
C72 C71 C76 120.0 . .
C73 C72 C71 120.0 . .
C72 C73 C74 120.0 . .
C75 C74 C73 120.0 . .
C74 C75 C76 120.0 . .
C75 C76 C71 120.0 . .
C75 C76 C77 120.9 . .
C71 C76 C77 116.4 . .

loop_
_geom_bond_atom_site_label_1
_geom_bond_atom_site_label_2
_geom_bond_distance
_geom_bond_site_symmetry_2
Rh C2 1.869(4) .
Rh C3 1.911(4) .
Rh P2 2.3284(10) .
Rh P1 2.3372(10) .
Rh Zr 2.8925(5) .
Zr C1 2.312(4) .
Zr C12 2.465(4) .
Zr C20 2.474(4) .
Zr C11 2.488(4) .
Zr C16 2.491(4) .
Zr C17 2.504(4) .
Zr C15 2.508(4) .
Zr C13 2.516(4) .
Zr C19 2.530(4) .
Zr C18 2.549(4) .
Zr C14 2.551(4) .
P1 C11 1.806(4) .
P1 C21 1.855(4) .
P1 C31 1.866(4) .
P2 C16 1.808(4) .
P2 C41 1.849(4) .
P2 C51 1.863(4) .
C2 O2 1.155(5) .
C3 O3 1.147(5) .
C11 C15 1.415(5) .
C11 C12 1.426(5) .
C12 C13 1.413(5) .
C13 C14 1.390(6) .
C14 C15 1.410(6) .
C16 C20 1.424(5) .
C16 C17 1.425(5) .
C17 C18 1.405(6) .
C18 C19 1.395(6) .
C19 C20 1.413(6) .
C21 C22 1.524(6) .
C21 C26 1.535(6) .
C22 C23 1.524(7) .
C23 C24 1.509(7) .
C24 C25 1.490(7) .
C25 C26 1.518(6) .
C31 C36 1.458(6) .
C31 C32 1.495(6) .
C32 C33 1.491(6) .
C33 C34 1.438(8) .
C34 C35 1.504(8) .
C35 C36 1.516(6) .
C41 C42 1.532(6) .
C41 C46 1.539(6) .
C42 C43 1.535(6) .
C43 C44 1.532(7) .
C44 C45 1.512(7) .
C45 C46 1.531(6) .
C51 C56 1.476(7) .
C51 C52 1.531(6) .
C52 C53 1.530(7) .
C53 C54 1.456(9) .
C54 C55 1.481(9) .
C55 C56 1.558(8) .
C61 C62 1.3900 .
C61 C66 1.3900 .
C62 C63 1.3900 .
C63 C64 1.3900 .
C64 C65 1.3900 .
C64 C64 1.970(19) 2
C65 C66 1.3900 .
C66 C61 0.955(7) 2
C66 C62 1.204(13) 2
C66 C66 1.259(12) 2
C66 C67 1.426(18) .
C66 C63 1.632(11) 2
C66 C65 1.672(10) 2
C66 C64 1.826(4) 2
C71 C72 1.3900 .
C71 C76 1.3900 .
C72 C73 1.3900 .
C73 C74 1.3900 .
C74 C75 1.3900 .
C75 C76 1.3900 .
C76 C77 1.8120 .

loop_
_geom_torsion_atom_site_label_1
_geom_torsion_atom_site_label_2
_geom_torsion_atom_site_label_3
_geom_torsion_atom_site_label_4
_geom_torsion
_geom_torsion_site_symmetry_1
_geom_torsion_site_symmetry_4
C2 Rh Zr C1 -4.40(18) . .
C3 Rh Zr C1 171.7(15) . .
P2 Rh Zr C1 -117.32(13) . .
P1 Rh Zr C1 114.26(13) . .
C2 Rh Zr C12 -140.84(16) . .
C3 Rh Zr C12 35.3(15) . .
P2 Rh Zr C12 106.24(10) . .
P1 Rh Zr C12 -22.18(10) . .
C2 Rh Zr C20 133.04(16) . .
C3 Rh Zr C20 -50.8(15) . .
P2 Rh Zr C20 20.11(10) . .
P1 Rh Zr C20 -108.31(10) . .
C2 Rh Zr C11 -114.88(16) . .
C3 Rh Zr C11 61.3(15) . .
P2 Rh Zr C11 132.20(10) . .
P1 Rh Zr C11 3.78(10) . .
C2 Rh Zr C16 107.97(16) . .
C3 Rh Zr C16 -75.9(15) . .
P2 Rh Zr C16 -4.95(9) . .
P1 Rh Zr C16 -133.37(10) . .
C2 Rh Zr C17 78.79(16) . .
C3 Rh Zr C17 -105.1(15) . .
P2 Rh Zr C17 -34.13(10) . .
P1 Rh Zr C17 -162.55(10) . .
C2 Rh Zr C15 -86.43(16) . .
C3 Rh Zr C15 89.7(15) . .
P2 Rh Zr C15 160.64(10) . .
P1 Rh Zr C15 32.22(10) . .
C2 Rh Zr C13 -129.92(19) . .
C3 Rh Zr C13 46.2(15) . .
P2 Rh Zr C13 117.16(14) . .
P1 Rh Zr C13 -11.26(14) . .
C2 Rh Zr C19 121.30(19) . .
C3 Rh Zr C19 -62.6(15) . .
P2 Rh Zr C19 8.38(14) . .
P1 Rh Zr C19 -120.04(14) . .
C2 Rh Zr C18 81.97(18) . .
C3 Rh Zr C18 -101.9(15) . .
P2 Rh Zr C18 -30.95(13) . .
P1 Rh Zr C18 -159.38(13) . .
C2 Rh Zr C14 -90.62(18) . .
C3 Rh Zr C14 85.5(15) . .
P2 Rh Zr C14 156.46(13) . .
P1 Rh Zr C14 28.03(13) . .
C2 Rh P1 C11 65.02(19) . .
C3 Rh P1 C11 179.03(19) . .
P2 Rh P1 C11 -72.91(14) . .
Zr Rh P1 C11 -5.19(13) . .
C2 Rh P1 C21 177.2(2) . .
C3 Rh P1 C21 -68.8(2) . .
P2 Rh P1 C21 39.25(16) . .
Zr Rh P1 C21 106.97(16) . .
C2 Rh P1 C31 -53.7(2) . .
C3 Rh P1 C31 60.3(2) . .
P2 Rh P1 C31 168.40(18) . .
Zr Rh P1 C31 -123.88(18) . .
C2 Rh P2 C16 -65.00(18) . .
C3 Rh P2 C16 -177.90(18) . .
P1 Rh P2 C16 74.85(14) . .
Zr Rh P2 C16 6.85(13) . .
C2 Rh P2 C41 -178.8(2) . .
C3 Rh P2 C41 68.3(2) . .
P1 Rh P2 C41 -38.95(17) . .
Zr Rh P2 C41 -106.95(16) . .
C2 Rh P2 C51 48.0(2) . .
C3 Rh P2 C51 -64.9(2) . .
P1 Rh P2 C51 -172.11(18) . .
Zr Rh P2 C51 119.89(18) . .
C3 Rh C2 O2 11(3) . .
P2 Rh C2 O2 -96(2) . .
P1 Rh C2 O2 120(2) . .
Zr Rh C2 O2 -169(2) . .
C2 Rh C3 O3 94(41) . .
P2 Rh C3 O3 -152(41) . .
P1 Rh C3 O3 -26(41) . .
Zr Rh C3 O3 -82(42) . .
C21 P1 C11 C15 162.5(3) . .
C31 P1 C11 C15 53.9(4) . .
Rh P1 C11 C15 -72.8(3) . .
C21 P1 C11 C12 -42.3(4) . .
C31 P1 C11 C12 -150.9(3) . .
Rh P1 C11 C12 82.4(3) . .
C21 P1 C11 Zr -118.68(17) . .
C31 P1 C11 Zr 132.67(18) . .
Rh P1 C11 Zr 6.05(15) . .
C1 Zr C11 C15 15.4(3) . .
C12 Zr C11 C15 -113.3(3) . .
C20 Zr C11 C15 -149.4(2) . .
C16 Zr C11 C15 175.7(2) . .
C17 Zr C11 C15 165.0(4) . .
C13 Zr C11 C15 -75.8(3) . .
C19 Zr C11 C15 -114.3(3) . .
C18 Zr C11 C15 -97.5(4) . .
C14 Zr C11 C15 -36.4(2) . .
Rh Zr C11 C15 118.8(2) . .
C1 Zr C11 C12 128.7(2) . .
C20 Zr C11 C12 -36.0(3) . .
C16 Zr C11 C12 -71.0(3) . .
C17 Zr C11 C12 -81.7(5) . .
C15 Zr C11 C12 113.3(3) . .
C13 Zr C11 C12 37.5(2) . .
C19 Zr C11 C12 -1.0(3) . .
C18 Zr C11 C12 15.8(4) . .
C14 Zr C11 C12 76.9(3) . .
Rh Zr C11 C12 -127.9(2) . .
C1 Zr C11 P1 -108.35(19) . .
C12 Zr C11 P1 123.0(3) . .
C20 Zr C11 P1 86.94(18) . .
C16 Zr C11 P1 52.0(2) . .
C17 Zr C11 P1 41.3(5) . .
C15 Zr C11 P1 -123.7(3) . .
C13 Zr C11 P1 160.5(2) . .
C19 Zr C11 P1 122.03(17) . .
C18 Zr C11 P1 138.8(3) . .
C14 Zr C11 P1 -160.1(2) . .
Rh Zr C11 P1 -4.90(12) . .
C15 C11 C12 C13 -1.4(4) . .
P1 C11 C12 C13 -160.5(3) . .
Zr C11 C12 C13 -68.5(3) . .
C15 C11 C12 Zr 67.1(3) . .
P1 C11 C12 Zr -92.0(3) . .
C1 Zr C12 C13 43.6(3) . .
C20 Zr C12 C13 -98.9(3) . .
C11 Zr C12 C13 114.0(4) . .
C16 Zr C12 C13 -119.3(3) . .
C17 Zr C12 C13 -96.1(3) . .
C15 Zr C12 C13 76.1(3) . .
C19 Zr C12 C13 -66.8(3) . .
C18 Zr C12 C13 -58.4(3) . .
C14 Zr C12 C13 35.9(2) . .
Rh Zr C12 C13 164.0(2) . .
C1 Zr C12 C11 -70.3(3) . .
C20 Zr C12 C11 147.1(2) . .
C16 Zr C12 C11 126.7(2) . .
C17 Zr C12 C11 150.0(2) . .
C15 Zr C12 C11 -37.8(2) . .
C13 Zr C12 C11 -114.0(4) . .
C19 Zr C12 C11 179.2(2) . .
C18 Zr C12 C11 -172.4(2) . .
C14 Zr C12 C11 -78.0(3) . .
Rh Zr C12 C11 50.0(2) . .
C11 C12 C13 C14 0.7(4) . .
Zr C12 C13 C14 -66.9(3) . .
C11 C12 C13 Zr 67.6(3) . .
C1 Zr C13 C14 -31.5(3) . .
C12 Zr C13 C14 115.8(4) . .
C20 Zr C13 C14 -164.2(3) . .
C11 Zr C13 C14 77.7(3) . .
C16 Zr C13 C14 -166.5(2) . .
C17 Zr C13 C14 -125.2(3) . .
C15 Zr C13 C14 36.8(2) . .
C19 Zr C13 C14 -133.3(3) . .
C18 Zr C13 C14 -111.2(3) . .
Rh Zr C13 C14 95.6(2) . .
C1 Zr C13 C12 -147.3(3) . .
C20 Zr C13 C12 80.0(3) . .
C11 Zr C13 C12 -38.2(2) . .
C16 Zr C13 C12 77.6(3) . .
C17 Zr C13 C12 119.0(3) . .
C15 Zr C13 C12 -79.1(3) . .
C19 Zr C13 C12 110.9(3) . .
C18 Zr C13 C12 133.0(2) . .
C14 Zr C13 C12 -115.8(4) . .
Rh Zr C13 C12 -20.3(3) . .
C12 C13 C14 C15 0.3(5) . .
Zr C13 C14 C15 -64.1(3) . .
C12 C13 C14 Zr 64.3(3) . .
C1 Zr C14 C13 148.7(3) . .
C12 Zr C14 C13 -37.2(2) . .
C20 Zr C14 C13 18.6(3) . .
C11 Zr C14 C13 -78.9(3) . .
C16 Zr C14 C13 26.4(4) . .
C17 Zr C14 C13 89.7(3) . .
C15 Zr C14 C13 -115.9(4) . .
C19 Zr C14 C13 46.9(3) . .
C18 Zr C14 C13 78.6(3) . .
Rh Zr C14 C13 -108.1(2) . .
C1 Zr C14 C15 -95.3(3) . .
C12 Zr C14 C15 78.7(3) . .
C20 Zr C14 C15 134.5(3) . .
C11 Zr C14 C15 37.1(2) . .
C16 Zr C14 C15 142.4(3) . .
C17 Zr C14 C15 -154.4(3) . .
C13 Zr C14 C15 115.9(4) . .
C19 Zr C14 C15 162.9(3) . .
C18 Zr C14 C15 -165.5(2) . .
Rh Zr C14 C15 7.8(3) . .
C13 C14 C15 C11 -1.2(5) . .
Zr C14 C15 C11 -65.6(3) . .
C13 C14 C15 Zr 64.4(3) . .
C12 C11 C15 C14 1.6(4) . .
P1 C11 C15 C14 160.5(3) . .
Zr C11 C15 C14 67.4(3) . .
C12 C11 C15 Zr -65.8(2) . .
P1 C11 C15 Zr 93.1(3) . .
C1 Zr C15 C14 78.5(3) . .
C12 Zr C15 C14 -77.2(3) . .
C20 Zr C15 C14 -69.5(3) . .
C11 Zr C15 C14 -115.7(4) . .
C16 Zr C15 C14 -126.1(4) . .
C17 Zr C15 C14 83.2(6) . .
C13 Zr C15 C14 -36.1(2) . .
C19 Zr C15 C14 -22.9(3) . .
C18 Zr C15 C14 22.5(4) . .
Rh Zr C15 C14 -173.5(2) . .
C1 Zr C15 C11 -165.8(3) . .
C12 Zr C15 C11 38.5(2) . .
C20 Zr C15 C11 46.2(3) . .
C16 Zr C15 C11 -10.4(5) . .
C17 Zr C15 C11 -161.1(5) . .
C13 Zr C15 C11 79.5(3) . .
C19 Zr C15 C11 92.8(3) . .
C18 Zr C15 C11 138.2(3) . .
C14 Zr C15 C11 115.7(4) . .
Rh Zr C15 C11 -57.8(2) . .
C41 P2 C16 C20 41.9(4) . .
C51 P2 C16 C20 155.7(3) . .
Rh P2 C16 C20 -83.8(3) . .
C41 P2 C16 C17 -164.8(3) . .
C51 P2 C16 C17 -51.0(4) . .
Rh P2 C16 C17 69.5(3) . .
C41 P2 C16 Zr 117.76(17) . .
C51 P2 C16 Zr -128.41(19) . .
Rh P2 C16 Zr -7.92(15) . .
C1 Zr C16 C20 -126.5(2) . .
C12 Zr C16 C20 39.2(3) . .
C11 Zr C16 C20 73.5(3) . .
C17 Zr C16 C20 -112.9(3) . .
C15 Zr C16 C20 80.7(5) . .
C13 Zr C16 C20 4.3(3) . .
C19 Zr C16 C20 -37.1(2) . .
C18 Zr C16 C20 -76.5(3) . .
C14 Zr C16 C20 -12.2(4) . .
Rh Zr C16 C20 130.2(2) . .
C1 Zr C16 C17 -13.6(3) . .
C12 Zr C16 C17 152.1(2) . .
C20 Zr C16 C17 112.9(3) . .
C11 Zr C16 C17 -173.6(2) . .
C15 Zr C16 C17 -166.4(4) . .
C13 Zr C16 C17 117.2(2) . .
C19 Zr C16 C17 75.8(3) . .
C18 Zr C16 C17 36.4(2) . .
C14 Zr C16 C17 100.7(4) . .
Rh Zr C16 C17 -117.0(2) . .
C1 Zr C16 P2 109.70(19) . .
C12 Zr C16 P2 -84.56(18) . .
C20 Zr C16 P2 -123.8(3) . .
C11 Zr C16 P2 -50.3(2) . .
C17 Zr C16 P2 123.3(3) . .
C15 Zr C16 P2 -43.1(5) . .
C13 Zr C16 P2 -119.52(17) . .
C19 Zr C16 P2 -160.9(2) . .
C18 Zr C16 P2 159.7(2) . .
C14 Zr C16 P2 -136.0(3) . .
Rh Zr C16 P2 6.35(12) . .
C20 C16 C17 C18 -1.5(4) . .
P2 C16 C17 C18 -159.1(3) . .
Zr C16 C17 C18 -67.7(3) . .
C20 C16 C17 Zr 66.1(3) . .
P2 C16 C17 Zr -91.4(3) . .
C1 Zr C17 C18 -76.9(3) . .
C12 Zr C17 C18 73.4(3) . .
C20 Zr C17 C18 76.9(3) . .
C11 Zr C17 C18 130.8(4) . .
C16 Zr C17 C18 115.4(3) . .
C15 Zr C17 C18 -81.6(6) . .
C13 Zr C17 C18 26.1(3) . .
C19 Zr C17 C18 36.1(2) . .
C14 Zr C17 C18 -19.6(4) . .
Rh Zr C17 C18 175.0(2) . .
C1 Zr C17 C16 167.6(3) . .
C12 Zr C17 C16 -42.0(3) . .
C20 Zr C17 C16 -38.5(2) . .
C11 Zr C17 C16 15.4(5) . .
C15 Zr C17 C16 163.0(5) . .
C13 Zr C17 C16 -89.3(3) . .
C19 Zr C17 C16 -79.4(3) . .
C18 Zr C17 C16 -115.4(3) . .
C14 Zr C17 C16 -135.0(3) . .
Rh Zr C17 C16 59.6(2) . .
C16 C17 C18 C19 1.0(4) . .
Zr C17 C18 C19 -64.8(3) . .
C16 C17 C18 Zr 65.9(3) . .
C1 Zr C18 C19 -146.4(3) . .
C12 Zr C18 C19 -16.0(3) . .
C20 Zr C18 C19 37.3(2) . .
C11 Zr C18 C19 -26.4(5) . .
C16 Zr C18 C19 78.8(3) . .
C17 Zr C18 C19 116.2(4) . .
C15 Zr C18 C19 -89.1(3) . .
C13 Zr C18 C19 -44.4(3) . .
C14 Zr C18 C19 -76.4(3) . .
Rh Zr C18 C19 110.2(2) . .
C1 Zr C18 C17 97.4(3) . .
C12 Zr C18 C17 -132.2(2) . .
C20 Zr C18 C17 -78.9(3) . .
C11 Zr C18 C17 -142.6(3) . .
C16 Zr C18 C17 -37.4(2) . .
C15 Zr C18 C17 154.7(3) . .
C13 Zr C18 C17 -160.6(2) . .
C19 Zr C18 C17 -116.2(4) . .
C14 Zr C18 C17 167.4(2) . .
Rh Zr C18 C17 -6.0(3) . .
C17 C18 C19 C20 -0.1(5) . .
Zr C18 C19 C20 -64.2(3) . .
C17 C18 C19 Zr 64.1(3) . .
C1 Zr C19 C18 33.7(3) . .
C12 Zr C19 C18 166.6(3) . .
C20 Zr C19 C18 -115.4(4) . .
C11 Zr C19 C18 167.1(2) . .
C16 Zr C19 C18 -77.7(3) . .
C17 Zr C19 C18 -36.5(2) . .
C15 Zr C19 C18 125.3(3) . .
C13 Zr C19 C18 136.1(3) . .
C14 Zr C19 C18 113.0(3) . .
Rh Zr C19 C18 -93.6(3) . .
C1 Zr C19 C20 149.2(3) . .
C12 Zr C19 C20 -77.9(3) . .
C11 Zr C19 C20 -77.4(3) . .
C16 Zr C19 C20 37.7(2) . .
C17 Zr C19 C20 78.9(3) . .
C15 Zr C19 C20 -119.3(3) . .
C13 Zr C19 C20 -108.5(3) . .
C18 Zr C19 C20 115.4(4) . .
C14 Zr C19 C20 -131.6(3) . .
Rh Zr C19 C20 21.9(3) . .
C18 C19 C20 C16 -0.8(5) . .
Zr C19 C20 C16 -67.3(3) . .
C18 C19 C20 Zr 66.4(3) . .
C17 C16 C20 C19 1.4(4) . .
P2 C16 C20 C19 158.9(3) . .
Zr C16 C20 C19 68.5(3) . .
C17 C16 C20 Zr -67.0(3) . .
P2 C16 C20 Zr 90.4(3) . .
C1 Zr C20 C19 -41.1(3) . .
C12 Zr C20 C19 101.4(3) . .
C11 Zr C20 C19 120.3(3) . .
C16 Zr C20 C19 -114.7(4) . .
C17 Zr C20 C19 -76.4(3) . .
C15 Zr C20 C19 95.1(3) . .
C13 Zr C20 C19 68.9(3) . .
C18 Zr C20 C19 -36.3(2) . .
C14 Zr C20 C19 59.2(3) . .
Rh Zr C20 C19 -162.9(2) . .
C1 Zr C20 C16 73.6(3) . .
C12 Zr C20 C16 -144.0(2) . .
C11 Zr C20 C16 -125.0(2) . .
C17 Zr C20 C16 38.3(2) . .
C15 Zr C20 C16 -150.2(2) . .
C13 Zr C20 C16 -176.5(2) . .
C19 Zr C20 C16 114.7(4) . .
C18 Zr C20 C16 78.4(3) . .
C14 Zr C20 C16 173.9(2) . .
Rh Zr C20 C16 -48.2(2) . .
C11 P1 C21 C22 177.3(3) . .
C31 P1 C21 C22 -72.0(4) . .
Rh P1 C21 C22 63.5(4) . .
C11 P1 C21 C26 -54.0(3) . .
C31 P1 C21 C26 56.7(4) . .
Rh P1 C21 C26 -167.8(3) . .
C26 C21 C22 C23 54.2(6) . .
P1 C21 C22 C23 -174.0(4) . .
C21 C22 C23 C24 -53.2(7) . .
C22 C23 C24 C25 53.4(7) . .
C23 C24 C25 C26 -55.0(6) . .
C24 C25 C26 C21 57.1(6) . .
C22 C21 C26 C25 -56.4(5) . .
P1 C21 C26 C25 173.2(3) . .
C11 P1 C31 C36 -116.9(4) . .
C21 P1 C31 C36 136.4(4) . .
Rh P1 C31 C36 0.5(5) . .
C11 P1 C31 C32 24.1(4) . .
C21 P1 C31 C32 -82.6(4) . .
Rh P1 C31 C32 141.4(3) . .
C36 C31 C32 C33 -44.0(7) . .
P1 C31 C32 C33 174.9(4) . .
C31 C32 C33 C34 43.7(7) . .
C32 C33 C34 C35 -43.4(9) . .
C33 C34 C35 C36 41.9(8) . .
C32 C31 C36 C35 44.2(8) . .
P1 C31 C36 C35 -173.5(4) . .
C34 C35 C36 C31 -42.4(8) . .
C16 P2 C41 C42 56.3(4) . .
C51 P2 C41 C42 -52.9(4) . .
Rh P2 C41 C42 171.9(3) . .
C16 P2 C41 C46 -174.1(3) . .
C51 P2 C41 C46 76.7(4) . .
Rh P2 C41 C46 -58.5(4) . .
C46 C41 C42 C43 58.4(5) . .
P2 C41 C42 C43 -170.4(3) . .
C41 C42 C43 C44 -58.3(6) . .
C42 C43 C44 C45 56.6(6) . .
C43 C44 C45 C46 -56.5(6) . .
C44 C45 C46 C41 57.0(6) . .
C42 C41 C46 C45 -57.1(6) . .
P2 C41 C46 C45 169.1(4) . .
C16 P2 C51 C56 -43.3(5) . .
C41 P2 C51 C56 64.8(5) . .
Rh P2 C51 C56 -157.5(4) . .
C16 P2 C51 C52 175.8(3) . .
C41 P2 C51 C52 -76.1(4) . .
Rh P2 C51 C52 61.6(4) . .
C56 C51 C52 C53 47.2(7) . .
P2 C51 C52 C53 -169.8(4) . .
C51 C52 C53 C54 -45.8(8) . .
C52 C53 C54 C55 50.4(9) . .
C53 C54 C55 C56 -53.9(9) . .
C52 C51 C56 C55 -50.9(7) . .
P2 C51 C56 C55 169.0(4) . .
C54 C55 C56 C51 53.9(8) . .
C66 C61 C62 C63 0.0 . .
C61 C62 C63 C64 0.0 . .
C62 C63 C64 C65 0.0 . .
C62 C63 C64 C64 -11.8(14) . 2
C63 C64 C65 C66 0.0 . .
C64 C64 C65 C66 155(3) 2 .
C64 C65 C66 C61 23(3) . 2
C64 C65 C66 C62 174.0(16) . 2
C64 C65 C66 C66 1.0(7) . 2
C64 C65 C66 C61 0.0 . .
C64 C65 C66 C67 178.7(9) . .
C64 C65 C66 C63 -175.4(12) . 2
C64 C65 C66 C65 -16.7(17) . 2
C64 C65 C66 C64 -159(3) . 2
C62 C61 C66 C61 -162(2) . 2
C62 C61 C66 C62 -174.7(14) . 2
C62 C61 C66 C66 -1.4(10) . 2
C62 C61 C66 C65 0.0 . .
C62 C61 C66 C67 -178.5(10) . .
C62 C61 C66 C63 156(6) . 2
C62 C61 C66 C65 7.0(7) . 2
C62 C61 C66 C64 14.2(17) . 2
C76 C71 C72 C73 0.0 . .
C71 C72 C73 C74 0.0 . .
C72 C73 C74 C75 0.0 . .
C73 C74 C75 C76 0.0 . .
C74 C75 C76 C71 0.0 . .
C74 C75 C76 C77 -160.5 . .
C72 C71 C76 C75 0.0 . .
C72 C71 C76 C77 161.3 . .
